data_7033913
loop_
_publ_author_name
'Dhayal, Rajendra S.'
'Liao, Jian-Hong'
'Hou, Hsing-Nan'
'Ervilita, Ria'
'Liao, Ping-Kuei'
'Liu, C. W.'

_publ_section_title
;
 Copper(i) diselenocarbamate clusters: synthesis, structures and
 single-source precursors for Cu and Se composite materials.
;
_journal_issue 12
_journal_name_full 'Dalton transactions (Cambridge, England : 2003)'
_journal_page_first 5898
_journal_page_last 5908
_journal_paper_doi 10.1039/c4dt03810j
_journal_volume 44
_journal_year 2015
_chemical_formula_sum 'C42 H85 Cu7 N6 Se12'
_chemical_formula_weight 2066.45
_chemical_properties_physical 'Air-sensitive, Heat-sensitive'
_space_group_crystal_system trigonal
_space_group_IT_number 148
_space_group_name_Hall '-R 3'
_space_group_name_H-M_alt 'R -3 :H'
_symmetry_space_group_name_Hall '-R 3'
_symmetry_space_group_name_H-M 'R -3 :H'
_atom_sites_solution_hydrogens mixed
_audit_block_doi 10.5517/cc13tk8r
_audit_creation_method SHELXL-2014/7
_audit_update_record
;
2015-01-21 deposited with the CCDC.
2015-02-05 downloaded from the CCDC.
;
_cell_angle_alpha 90
_cell_angle_beta 90
_cell_angle_gamma 120
_cell_formula_units_Z 3
_cell_length_a 15.3215(5)
_cell_length_b 15.3215(5)
_cell_length_c 24.1704(9)
_cell_measurement_reflns_used 5968
_cell_measurement_temperature 100(2)
_cell_measurement_theta_max 26.43
_cell_measurement_theta_min 2.28
_cell_volume 4913.8(3)
_computing_cell_refinement 'Bruker SAINT (Bruker APEX2 v2014.11-0)'
_computing_data_collection 'Bruker APEX2 v2014.11-0'
_computing_data_reduction 'Bruker SAINT (Bruker APEX2 v2014.11-0)'
_computing_molecular_graphics 'Bruker SHELXTL'
_computing_publication_material 'Bruker SHELXTL'
_computing_structure_refinement 'SHELXL-2014/7 (Sheldrick, 2014)'
_computing_structure_solution 'SHELXS-97 (Sheldrick 2008)'
_diffrn_ambient_temperature 100(2)
_diffrn_measured_fraction_theta_full 1.000
_diffrn_measured_fraction_theta_max 1.000
_diffrn_measurement_device_type 'Bruker APEX-II CCD'
_diffrn_measurement_method '\f and \w scans'
_diffrn_radiation_type MoK\a
_diffrn_radiation_wavelength 0.71073
_diffrn_reflns_av_R_equivalents 0.0225
_diffrn_reflns_av_unetI/netI 0.0167
_diffrn_reflns_Laue_measured_fraction_full 1.000
_diffrn_reflns_Laue_measured_fraction_max 1.000
_diffrn_reflns_limit_h_max 13
_diffrn_reflns_limit_h_min -19
_diffrn_reflns_limit_k_max 19
_diffrn_reflns_limit_k_min -18
_diffrn_reflns_limit_l_max 29
_diffrn_reflns_limit_l_min -30
_diffrn_reflns_number 10891
_diffrn_reflns_point_group_measured_fraction_full 1.000
_diffrn_reflns_point_group_measured_fraction_max 1.000
_diffrn_reflns_theta_full 25.242
_diffrn_reflns_theta_max 26.328
_diffrn_reflns_theta_min 1.751
_exptl_absorpt_coefficient_mu 8.928
_exptl_absorpt_correction_T_max 0.7454
_exptl_absorpt_correction_T_min 0.4946
_exptl_absorpt_correction_type multi-scan
_exptl_absorpt_process_details SADABS
_exptl_crystal_colour yellow
_exptl_crystal_density_diffrn 2.095
_exptl_crystal_description plate
_exptl_crystal_F_000 2970
_exptl_crystal_size_max 0.210
_exptl_crystal_size_mid 0.180
_exptl_crystal_size_min 0.090
_refine_diff_density_max 1.178
_refine_diff_density_min -1.371
_refine_diff_density_rms 0.077
_refine_ls_extinction_method none
_refine_ls_goodness_of_fit_ref 1.048
_refine_ls_hydrogen_treatment mixed
_refine_ls_matrix_type full
_refine_ls_number_parameters 118
_refine_ls_number_reflns 2224
_refine_ls_number_restraints 0
_refine_ls_restrained_S_all 1.048
_refine_ls_R_factor_all 0.0243
_refine_ls_R_factor_gt 0.0210
_refine_ls_shift/su_max 0.001
_refine_ls_shift/su_mean 0.000
_refine_ls_structure_factor_coef Fsqd
_refine_ls_weighting_details 'w=1/[\s^2^(Fo^2^)+(0.0161P)^2^+25.3196P] where P=(Fo^2^+2Fc^2^)/3'
_refine_ls_weighting_scheme calc
_refine_ls_wR_factor_gt 0.0466
_refine_ls_wR_factor_ref 0.0477
_reflns_Friedel_coverage 0.000
_reflns_number_gt 2024
_reflns_number_total 2224
_reflns_threshold_expression 'I > 2\s(I)'
_cod_data_source_file c4dt03810j2.cif
_cod_data_source_block 4H
_cod_depositor_comments 'Adding full bibliography for 7033910--7033914.cif.'
_cod_original_cell_volume 4913.8(4)
_cod_database_code 7033913
_shelx_shelxl_version_number 2014/7
_shelx_space_group_comment
; 
The symmetry employed for this shelxl refinement is uniquely defined 
by the following loop, which should always be used as a source of 
symmetry information in preference to the above space-group names. 
They are only intended as comments. 
;
_shelx_estimated_absorpt_t_min 0.256
_shelx_estimated_absorpt_t_max 0.500

loop_
_space_group_symop_operation_xyz
'x, y, z'
'-y, x-y, z'
'-x+y, -x, z'
'x+2/3, y+1/3, z+1/3'
'-y+2/3, x-y+1/3, z+1/3'
'-x+y+2/3, -x+1/3, z+1/3'
'x+1/3, y+2/3, z+2/3'
'-y+1/3, x-y+2/3, z+2/3'
'-x+y+1/3, -x+2/3, z+2/3'
'-x, -y, -z'
'y, -x+y, -z'
'x-y, x, -z'
'-x+2/3, -y+1/3, -z+1/3'
'y+2/3, -x+y+1/3, -z+1/3'
'x-y+2/3, x+1/3, -z+1/3'
'-x+1/3, -y+2/3, -z+2/3'
'y+1/3, -x+y+2/3, -z+2/3'
'x-y+1/3, x+2/3, -z+2/3'

loop_
_atom_site_label
_atom_site_type_symbol
_atom_site_fract_x
_atom_site_fract_y
_atom_site_fract_z
_atom_site_U_iso_or_equiv
_atom_site_adp_type
_atom_site_occupancy
_atom_site_site_symmetry_order
_atom_site_calc_flag
_atom_site_refinement_flags_posn
_atom_site_refinement_flags_adp
_atom_site_refinement_flags_occupancy
C1 C 0.52725(18) 0.91768(18) 0.07262(10) 0.0170(5) Uani 1 1 d . . .
C2 C 0.6282(2) 1.10183(19) 0.06726(12) 0.0254(6) Uani 1 1 d . . .
H2A H 0.5695 1.1046 0.0824 0.030 Uiso 1 1 calc R U .
H2B H 0.6564 1.1508 0.0365 0.030 Uiso 1 1 calc R U .
C3 C 0.7077(2) 1.1321(2) 0.11239(13) 0.0313(7) Uani 1 1 d . . .
H3A H 0.7669 1.1302 0.0974 0.038 Uiso 1 1 calc R U .
H3B H 0.6798 1.0834 0.1434 0.038 Uiso 1 1 calc R U .
C4 C 0.7405(3) 1.2378(2) 0.13366(15) 0.0426(8) Uani 1 1 d . . .
H4A H 0.7623 1.2849 0.1025 0.064 Uiso 1 1 calc R U .
H4B H 0.7965 1.2586 0.1597 0.064 Uiso 1 1 calc R U .
H4C H 0.6838 1.2377 0.1525 0.064 Uiso 1 1 calc R U .
C5 C 0.6403(2) 0.9953(2) -0.00734(11) 0.0259(6) Uani 1 1 d . . .
H5A H 0.6420 1.0471 -0.0325 0.031 Uiso 1 1 calc R U .
H5B H 0.5972 0.9287 -0.0247 0.031 Uiso 1 1 calc R U .
C6 C 0.7460(2) 1.0122(2) -0.00161(12) 0.0318(7) Uani 1 1 d . . .
H6A H 0.7451 0.9599 0.0228 0.038 Uiso 1 1 calc R U .
H6B H 0.7900 1.0788 0.0156 0.038 Uiso 1 1 calc R U .
C7 C 0.7879(3) 1.0080(3) -0.05827(14) 0.0432(8) Uani 1 1 d . . .
H7A H 0.7430 0.9429 -0.0758 0.065 Uiso 1 1 calc R U .
H7B H 0.8550 1.0159 -0.0538 0.065 Uiso 1 1 calc R U .
H7C H 0.7926 1.0625 -0.0816 0.065 Uiso 1 1 calc R U .
Cu1 Cu 0.29574(7) 0.79607(8) 0.12861(4) 0.0137(2) Uani 0.3333 1 d . . P
Cu2 Cu 0.3333 0.6667 0.05925(6) 0.0151(2) Uani 0.5 3 d S T P
Cu3 Cu 0.30709(5) 0.75872(6) 0.14141(3) 0.01976(14) Uani 0.5 1 d . . P
Cu4 Cu 0.3333 0.6667 0.09213(7) 0.0402(4) Uani 0.5 3 d S T P
N1 N 0.59378(16) 0.99898(16) 0.04555(9) 0.0206(5) Uani 1 1 d . . .
Se1 Se 0.45954(2) 0.93165(2) 0.13408(2) 0.02186(8) Uani 1 1 d . . .
Se2 Se 0.50070(2) 0.78887(2) 0.04839(2) 0.02221(8) Uani 1 1 d . . .
H0 H 0.3333 0.6667 0.1667 0.06(3) Uiso 1 6 d S . P

loop_
_atom_site_aniso_label
_atom_site_aniso_U_11
_atom_site_aniso_U_22
_atom_site_aniso_U_33
_atom_site_aniso_U_23
_atom_site_aniso_U_13
_atom_site_aniso_U_12
C1 0.0150(12) 0.0170(12) 0.0200(12) 0.0032(9) 0.0001(9) 0.0087(10)
C2 0.0237(14) 0.0159(12) 0.0322(15) 0.0069(11) 0.0050(11) 0.0066(11)
C3 0.0238(14) 0.0301(16) 0.0385(17) -0.0062(13) 0.0011(12) 0.0123(12)
C4 0.0427(19) 0.0275(16) 0.048(2) -0.0079(14) 0.0001(16) 0.0106(15)
C5 0.0269(14) 0.0235(14) 0.0182(13) 0.0052(10) 0.0022(11) 0.0058(12)
C6 0.0324(16) 0.0324(16) 0.0303(15) -0.0012(12) 0.0077(12) 0.0160(13)
C7 0.048(2) 0.0346(18) 0.0398(18) -0.0044(14) 0.0167(15) 0.0150(16)
Cu1 0.0120(4) 0.0123(5) 0.0153(5) 0.0008(4) 0.0004(3) 0.0049(4)
Cu2 0.0141(3) 0.0141(3) 0.0169(6) 0.000 0.000 0.00707(17)
Cu3 0.0205(3) 0.0184(4) 0.0203(4) -0.0010(3) 0.0047(3) 0.0097(3)
Cu4 0.0503(6) 0.0503(6) 0.0201(7) 0.000 0.000 0.0251(3)
N1 0.0191(11) 0.0190(11) 0.0207(11) 0.0058(9) 0.0019(9) 0.0073(9)
Se1 0.02535(14) 0.01422(13) 0.02637(14) 0.00520(10) 0.01061(10) 0.01015(11)
Se2 0.02510(14) 0.01655(13) 0.02044(14) 0.00075(10) 0.00828(10) 0.00702(11)

loop_
_atom_type_symbol
_atom_type_description
_atom_type_scat_dispersion_real
_atom_type_scat_dispersion_imag
_atom_type_scat_source
C C 0.0033 0.0016 'International Tables Vol C Tables 4.2.6.8 and 6.1.1.4'
H H 0.0000 0.0000 'International Tables Vol C Tables 4.2.6.8 and 6.1.1.4'
N N 0.0061 0.0033 'International Tables Vol C Tables 4.2.6.8 and 6.1.1.4'
Cu Cu 0.3201 1.2651 'International Tables Vol C Tables 4.2.6.8 and 6.1.1.4'
Se Se -0.0929 2.2259 'International Tables Vol C Tables 4.2.6.8 and 6.1.1.4'

loop_
_geom_angle_atom_site_label_1
_geom_angle_atom_site_label_2
_geom_angle_atom_site_label_3
_geom_angle
_geom_angle_site_symmetry_1
_geom_angle_site_symmetry_3
N1 C1 Se1 119.46(18) . .
N1 C1 Se2 119.37(18) . .
Se1 C1 Se2 121.17(13) . .
N1 C2 C3 112.4(2) . .
N1 C2 H2A 109.1 . .
C3 C2 H2A 109.1 . .
N1 C2 H2B 109.1 . .
C3 C2 H2B 109.1 . .
H2A C2 H2B 107.9 . .
C2 C3 C4 110.7(3) . .
C2 C3 H3A 109.5 . .
C4 C3 H3A 109.5 . .
C2 C3 H3B 109.5 . .
C4 C3 H3B 109.5 . .
H3A C3 H3B 108.1 . .
C3 C4 H4A 109.5 . .
C3 C4 H4B 109.5 . .
H4A C4 H4B 109.5 . .
C3 C4 H4C 109.5 . .
H4A C4 H4C 109.5 . .
H4B C4 H4C 109.5 . .
N1 C5 C6 114.2(2) . .
N1 C5 H5A 108.7 . .
C6 C5 H5A 108.7 . .
N1 C5 H5B 108.7 . .
C6 C5 H5B 108.7 . .
H5A C5 H5B 107.6 . .
C5 C6 C7 110.3(3) . .
C5 C6 H6A 109.6 . .
C7 C6 H6A 109.6 . .
C5 C6 H6B 109.6 . .
C7 C6 H6B 109.6 . .
H6A C6 H6B 108.1 . .
C6 C7 H7A 109.5 . .
C6 C7 H7B 109.5 . .
H7A C7 H7B 109.5 . .
C6 C7 H7C 109.5 . .
H7A C7 H7C 109.5 . .
H7B C7 H7C 109.5 . .
Cu3 Cu1 Se1 95.14(10) . 15
Cu3 Cu1 Se1 95.77(10) . .
Se1 Cu1 Se1 113.14(4) 15 .
Cu3 Cu1 Se2 101.49(11) . 2_665
Se1 Cu1 Se2 115.16(4) 15 2_665
Se1 Cu1 Se2 126.48(4) . 2_665
Cu3 Cu1 Cu4 45.36(10) . .
Se1 Cu1 Cu4 132.19(6) 15 .
Se1 Cu1 Cu4 98.95(4) . .
Se2 Cu1 Cu4 63.25(4) 2_665 .
Cu3 Cu1 Cu3 39.43(9) . 15
Se1 Cu1 Cu3 61.96(4) 15 15
Se1 Cu1 Cu3 126.72(4) . 15
Se2 Cu1 Cu3 96.03(4) 2_665 15
Cu4 Cu1 Cu3 70.56(4) . 15
Cu3 Cu1 Cu3 38.59(9) . 14_455
Se1 Cu1 Cu3 95.25(4) 15 14_455
Se1 Cu1 Cu3 60.19(3) . 14_455
Se2 Cu1 Cu3 133.66(4) 2_665 14_455
Cu4 Cu1 Cu3 70.41(4) . 14_455
Cu3 Cu1 Cu3 67.34(3) 15 14_455
Cu3 Cu1 Cu2 60.39(10) . .
Se1 Cu1 Cu2 142.12(5) 15 .
Se1 Cu1 Cu2 98.67(3) . .
Se2 Cu1 Cu2 51.60(3) 2_665 .
Cu4 Cu1 Cu2 15.03(3) . .
Cu3 Cu1 Cu2 82.90(3) 15 .
Cu3 Cu1 Cu2 82.75(3) 14_455 .
Cu3 Cu1 Cu1 51.70(9) . 14_455
Se1 Cu1 Cu1 92.90(5) 15 14_455
Se1 Cu1 Cu1 49.51(3) . 14_455
Se2 Cu1 Cu1 144.18(4) 2_665 14_455
Cu4 Cu1 Cu1 81.57(3) . 14_455
Cu3 Cu1 Cu1 77.23(3) 15 14_455
Cu3 Cu1 Cu1 13.21(2) 14_455 14_455
Cu2 Cu1 Cu1 92.58(3) . 14_455
Cu3 Cu1 Cu1 52.44(9) . 15
Se1 Cu1 Cu1 50.61(4) 15 15
Se1 Cu1 Cu1 133.81(5) . 15
Se2 Cu1 Cu1 95.25(3) 2_665 15
Cu4 Cu1 Cu1 81.57(3) . 15
Cu3 Cu1 Cu1 13.12(2) 15 15
Cu3 Cu1 Cu1 77.27(3) 14_455 15
Cu2 Cu1 Cu1 92.58(3) . 15
Cu1 Cu1 Cu1 85.55(4) 14_455 15
Cu4 Cu2 Se2 96.51(3) . 2_665
Cu4 Cu2 Se2 96.51(3) . 3_565
Se2 Cu2 Se2 118.731(13) 2_665 3_565
Cu4 Cu2 Se2 96.51(3) . .
Se2 Cu2 Se2 118.732(13) 2_665 .
Se2 Cu2 Se2 118.731(13) 3_565 .
Cu4 Cu2 Cu3 39.70(3) . 2_665
Se2 Cu2 Cu3 93.30(3) 2_665 2_665
Se2 Cu2 Cu3 63.46(3) 3_565 2_665
Se2 Cu2 Cu3 130.63(5) . 2_665
Cu4 Cu2 Cu3 39.70(3) . 3_565
Se2 Cu2 Cu3 130.63(5) 2_665 3_565
Se2 Cu2 Cu3 93.30(3) 3_565 3_565
Se2 Cu2 Cu3 63.46(3) . 3_565
Cu3 Cu2 Cu3 67.18(5) 2_665 3_565
Cu4 Cu2 Cu3 39.70(3) . .
Se2 Cu2 Cu3 63.46(3) 2_665 .
Se2 Cu2 Cu3 130.63(5) 3_565 .
Se2 Cu2 Cu3 93.30(3) . .
Cu3 Cu2 Cu3 67.17(5) 2_665 .
Cu3 Cu2 Cu3 67.17(5) 3_565 .
Cu4 Cu2 Cu1 54.20(3) . .
Se2 Cu2 Cu1 52.17(3) 2_665 .
Se2 Cu2 Cu1 141.36(5) 3_565 .
Se2 Cu2 Cu1 91.79(3) . .
Cu3 Cu2 Cu1 78.90(5) 2_665 .
Cu3 Cu2 Cu1 79.08(5) 3_565 .
Cu3 Cu2 Cu1 14.50(2) . .
Cu4 Cu2 Cu1 54.20(3) . 2_665
Se2 Cu2 Cu1 91.79(3) 2_665 2_665
Se2 Cu2 Cu1 52.17(3) 3_565 2_665
Se2 Cu2 Cu1 141.36(5) . 2_665
Cu3 Cu2 Cu1 14.50(2) 2_665 2_665
Cu3 Cu2 Cu1 78.90(5) 3_565 2_665
Cu3 Cu2 Cu1 79.08(5) . 2_665
Cu1 Cu2 Cu1 89.24(5) . 2_665
Cu4 Cu2 Cu1 54.20(3) . 3_565
Se2 Cu2 Cu1 141.36(5) 2_665 3_565
Se2 Cu2 Cu1 91.79(3) 3_565 3_565
Se2 Cu2 Cu1 52.17(3) . 3_565
Cu3 Cu2 Cu1 79.08(5) 2_665 3_565
Cu3 Cu2 Cu1 14.50(2) 3_565 3_565
Cu3 Cu2 Cu1 78.90(5) . 3_565
Cu1 Cu2 Cu1 89.24(5) . 3_565
Cu1 Cu2 Cu1 89.24(5) 2_665 3_565
Cu1 Cu3 Cu4 119.57(12) . .
Cu1 Cu3 Cu3 128.34(11) . 14_455
Cu4 Cu3 Cu3 91.31(4) . 14_455
Cu1 Cu3 Cu3 127.27(11) . 15
Cu4 Cu3 Cu3 91.31(4) . 15
Cu3 Cu3 Cu3 88.21(5) 14_455 15
Cu1 Cu3 Se1 67.42(10) . 15
Cu4 Cu3 Se1 151.54(3) . 15
Cu3 Cu3 Se1 105.27(5) 14_455 15
Cu3 Cu3 Se1 66.80(4) 15 15
Cu1 Cu3 Se1 67.12(10) . .
Cu4 Cu3 Se1 106.74(3) . .
Cu3 Cu3 Se1 64.60(3) 14_455 .
Cu3 Cu3 Se1 147.05(5) 15 .
Se1 Cu3 Se1 101.29(3) 15 .
Cu1 Cu3 Cu1 115.19(10) . 14_455
Cu4 Cu3 Cu1 101.39(4) . 14_455
Cu3 Cu3 Cu1 13.31(3) 14_455 14_455
Cu3 Cu3 Cu1 96.59(4) 15 14_455
Se1 Cu3 Cu1 99.10(3) 15 14_455
Se1 Cu3 Cu1 53.53(3) . 14_455
Cu1 Cu3 Cu1 114.35(10) . 15
Cu4 Cu3 Cu1 101.10(4) . 15
Cu3 Cu3 Cu1 96.56(4) 14_455 15
Cu3 Cu3 Cu1 13.06(3) 15 15
Se1 Cu3 Cu1 54.84(3) 15 15
Se1 Cu3 Cu1 146.29(3) . 15
Cu1 Cu3 Cu1 102.85(4) 14_455 15
Cu1 Cu3 Cu2 105.11(11) . .
Cu4 Cu3 Cu2 14.46(3) . .
Cu3 Cu3 Cu2 101.61(3) 14_455 .
Cu3 Cu3 Cu2 101.61(3) 15 .
Se1 Cu3 Cu2 150.12(3) 15 .
Se1 Cu3 Cu2 101.84(2) . .
Cu1 Cu3 Cu2 109.81(3) 14_455 .
Cu1 Cu3 Cu2 109.53(3) 15 .
Cu1 Cu3 Se2 62.13(10) . 2_665
Cu4 Cu3 Se2 65.16(4) . 2_665
Cu3 Cu3 Se2 153.70(4) 14_455 2_665
Cu3 Cu3 Se2 103.17(3) 15 2_665
Se1 Cu3 Se2 101.01(3) 15 2_665
Se1 Cu3 Se2 109.36(3) . 2_665
Cu1 Cu3 Se2 156.06(3) 14_455 2_665
Cu1 Cu3 Se2 99.31(3) 15 2_665
Cu2 Cu3 Se2 53.20(2) . 2_665
Cu1 Cu3 Cu3 142.44(11) . 3_565
Cu4 Cu3 Cu3 45.41(3) . 3_565
Cu3 Cu3 Cu3 45.90(2) 14_455 3_565
Cu3 Cu3 Cu3 90.0 15 3_565
Se1 Cu3 Cu3 145.23(2) 15 3_565
Se1 Cu3 Cu3 84.04(4) . 3_565
Cu1 Cu3 Cu3 56.48(3) 14_455 3_565
Cu1 Cu3 Cu3 103.03(3) 15 3_565
Cu2 Cu3 Cu3 56.41(2) . 3_565
Se2 Cu3 Cu3 109.616(18) 2_665 3_565
Cu1 Cu3 Cu3 141.45(11) . 2_665
Cu4 Cu3 Cu3 45.41(3) . 2_665
Cu3 Cu3 Cu3 90.0 14_455 2_665
Cu3 Cu3 Cu3 45.90(2) 15 2_665
Se1 Cu3 Cu3 110.43(3) 15 2_665
Se1 Cu3 Cu3 143.83(4) . 2_665
Cu1 Cu3 Cu3 103.26(3) 14_455 2_665
Cu1 Cu3 Cu3 56.19(3) 15 2_665
Cu2 Cu3 Cu3 56.41(2) . 2_665
Se2 Cu3 Cu3 81.69(3) 2_665 2_665
Cu3 Cu3 Cu3 60.0 3_565 2_665
Cu1 Cu3 H0 175.69(11) . .
Cu4 Cu3 H0 56.16(5) . .
Cu3 Cu3 H0 54.307(11) 14_455 .
Cu3 Cu3 H0 54.307(11) 15 .
Se1 Cu3 H0 115.92(4) 15 .
Se1 Cu3 H0 113.91(4) . .
Cu1 Cu3 H0 67.57(3) 14_455 .
Cu1 Cu3 H0 67.34(3) 15 .
Cu2 Cu3 H0 70.62(3) . .
Se2 Cu3 H0 113.93(3) 2_665 .
Cu3 Cu3 H0 35.697(11) 3_565 .
Cu3 Cu3 H0 35.697(11) 2_665 .
Cu2 Cu4 Cu3 125.84(5) . 2_665
Cu2 Cu4 Cu3 125.84(5) . 3_565
Cu3 Cu4 Cu3 89.18(7) 2_665 3_565
Cu2 Cu4 Cu3 125.84(5) . .
Cu3 Cu4 Cu3 89.18(7) 2_665 .
Cu3 Cu4 Cu3 89.18(7) 3_565 .
Cu2 Cu4 Cu1 110.77(5) . .
Cu3 Cu4 Cu1 99.74(6) 2_665 .
Cu3 Cu4 Cu1 100.00(6) 3_565 .
Cu3 Cu4 Cu1 15.08(3) . .
Cu2 Cu4 Cu1 110.77(5) . 2_665
Cu3 Cu4 Cu1 15.07(3) 2_665 2_665
Cu3 Cu4 Cu1 99.74(6) 3_565 2_665
Cu3 Cu4 Cu1 100.00(6) . 2_665
Cu1 Cu4 Cu1 108.14(5) . 2_665
Cu2 Cu4 Cu1 110.77(5) . 3_565
Cu3 Cu4 Cu1 100.00(6) 2_665 3_565
Cu3 Cu4 Cu1 15.07(3) 3_565 3_565
Cu3 Cu4 Cu1 99.73(6) . 3_565
Cu1 Cu4 Cu1 108.14(5) . 3_565
Cu1 Cu4 Cu1 108.14(5) 2_665 3_565
Cu2 Cu4 Se2 65.29(4) . 2_665
Cu3 Cu4 Se2 102.13(2) 2_665 2_665
Cu3 Cu4 Se2 154.04(4) 3_565 2_665
Cu3 Cu4 Se2 67.97(2) . 2_665
Cu1 Cu4 Se2 55.37(2) . 2_665
Cu1 Cu4 Se2 96.39(2) 2_665 2_665
Cu1 Cu4 Se2 154.37(3) 3_565 2_665
Cu2 Cu4 Se2 65.29(4) . 3_565
Cu3 Cu4 Se2 67.97(2) 2_665 3_565
Cu3 Cu4 Se2 102.13(2) 3_565 3_565
Cu3 Cu4 Se2 154.04(4) . 3_565
Cu1 Cu4 Se2 154.37(3) . 3_565
Cu1 Cu4 Se2 55.37(2) 2_665 3_565
Cu1 Cu4 Se2 96.39(2) 3_565 3_565
Se2 Cu4 Se2 103.77(4) 2_665 3_565
Cu2 Cu4 Se2 65.29(4) . .
Cu3 Cu4 Se2 154.04(4) 2_665 .
Cu3 Cu4 Se2 67.97(3) 3_565 .
Cu3 Cu4 Se2 102.13(2) . .
Cu1 Cu4 Se2 96.39(2) . .
Cu1 Cu4 Se2 154.37(3) 2_665 .
Cu1 Cu4 Se2 55.37(2) 3_565 .
Se2 Cu4 Se2 103.77(4) 2_665 .
Se2 Cu4 Se2 103.77(4) 3_565 .
Cu2 Cu4 Cu3 145.65(2) . 13_565
Cu3 Cu4 Cu3 44.59(3) 2_665 13_565
Cu3 Cu4 Cu3 44.59(3) 3_565 13_565
Cu3 Cu4 Cu3 88.51(7) . 13_565
Cu1 Cu4 Cu3 103.59(7) . 13_565
Cu1 Cu4 Cu3 56.07(4) 2_665 13_565
Cu1 Cu4 Cu3 56.29(4) 3_565 13_565
Se2 Cu4 Cu3 140.94(5) 2_665 13_565
Se2 Cu4 Cu3 83.66(2) 3_565 13_565
Se2 Cu4 Cu3 111.66(3) . 13_565
Cu2 Cu4 Cu3 145.65(2) . 14_455
Cu3 Cu4 Cu3 88.51(7) 2_665 14_455
Cu3 Cu4 Cu3 44.59(3) 3_565 14_455
Cu3 Cu4 Cu3 44.59(3) . 14_455
Cu1 Cu4 Cu3 56.29(4) . 14_455
Cu1 Cu4 Cu3 103.59(7) 2_665 14_455
Cu1 Cu4 Cu3 56.08(4) 3_565 14_455
Se2 Cu4 Cu3 111.66(3) 2_665 14_455
Se2 Cu4 Cu3 140.94(5) 3_565 14_455
Se2 Cu4 Cu3 83.66(2) . 14_455
Cu3 Cu4 Cu3 58.51(4) 13_565 14_455
Cu2 Cu4 H0 180.0 . .
Cu3 Cu4 H0 54.16(5) 2_665 .
Cu3 Cu4 H0 54.16(5) 3_565 .
Cu3 Cu4 H0 54.16(5) . .
Cu1 Cu4 H0 69.23(5) . .
Cu1 Cu4 H0 69.23(5) 2_665 .
Cu1 Cu4 H0 69.23(5) 3_565 .
Se2 Cu4 H0 114.71(4) 2_665 .
Se2 Cu4 H0 114.71(4) 3_565 .
Se2 Cu4 H0 114.71(4) . .
Cu3 Cu4 H0 34.35(2) 13_565 .
Cu3 Cu4 H0 34.35(2) 14_455 .
C1 N1 C5 123.4(2) . .
C1 N1 C2 121.5(2) . .
C5 N1 C2 115.1(2) . .
C1 Se1 Cu1 108.65(8) . 14_455
C1 Se1 Cu1 105.25(8) . .
Cu1 Se1 Cu1 79.88(6) 14_455 .
C1 Se1 Cu3 102.77(7) . 14_455
Cu1 Se1 Cu3 17.44(2) 14_455 14_455
Cu1 Se1 Cu3 64.97(4) . 14_455
C1 Se1 Cu3 102.12(8) . .
Cu1 Se1 Cu3 64.51(5) 14_455 .
Cu1 Se1 Cu3 17.12(2) . .
Cu3 Se1 Cu3 48.61(4) 14_455 .
C1 Se2 Cu2 112.42(8) . .
C1 Se2 Cu1 105.15(8) . 3_565
Cu2 Se2 Cu1 76.23(4) . 3_565
C1 Se2 Cu4 104.58(8) . .
Cu2 Se2 Cu4 18.19(3) . .
Cu1 Se2 Cu4 61.38(4) 3_565 .
C1 Se2 Cu3 99.98(8) . 3_565
Cu2 Se2 Cu3 63.34(4) . 3_565
Cu1 Se2 Cu3 16.38(2) 3_565 3_565
Cu4 Se2 Cu3 46.86(4) . 3_565

loop_
_geom_bond_atom_site_label_1
_geom_bond_atom_site_label_2
_geom_bond_distance
_geom_bond_site_symmetry_2
C1 N1 1.323(3) .
C1 Se1 1.884(2) .
C1 Se2 1.897(2) .
C2 N1 1.485(3) .
C2 C3 1.524(4) .
C2 H2A 0.9900 .
C2 H2B 0.9900 .
C3 C4 1.524(4) .
C3 H3A 0.9900 .
C3 H3B 0.9900 .
C4 H4A 0.9800 .
C4 H4B 0.9800 .
C4 H4C 0.9800 .
C5 N1 1.478(3) .
C5 C6 1.513(4) .
C5 H5A 0.9900 .
C5 H5B 0.9900 .
C6 C7 1.528(4) .
C6 H6A 0.9900 .
C6 H6B 0.9900 .
C7 H7A 0.9800 .
C7 H7B 0.9800 .
C7 H7C 0.9800 .
Cu1 Cu3 0.7435(10) .
Cu1 Se1 2.2902(10) 15
Cu1 Se1 2.3276(10) .
Cu1 Se2 2.3307(10) 2_665
Cu1 Cu4 2.4863(13) .
Cu1 Cu3 2.5709(15) 15
Cu1 Cu3 2.5796(15) 14_455
Cu1 Cu2 2.8662(13) .
Cu1 Cu1 2.9647(17) 14_455
Cu1 Cu1 2.9647(17) 15
Cu2 Cu4 0.7949(15) .
Cu2 Se2 2.3127(3) 2_665
Cu2 Se2 2.3127(3) 3_565
Cu2 Se2 2.3127(3) .
Cu2 Cu3 2.5810(12) 2_665
Cu2 Cu3 2.5810(12) 3_565
Cu2 Cu3 2.5810(12) .
Cu2 Cu1 2.8662(13) 2_665
Cu2 Cu1 2.8662(13) 3_565
Cu3 Cu4 2.0339(12) .
Cu3 Cu3 2.0516(13) 14_455
Cu3 Cu3 2.0516(13) 15
Cu3 Se1 2.4704(7) 15
Cu3 Se1 2.5136(8) .
Cu3 Cu1 2.5709(15) 14_455
Cu3 Cu1 2.5797(15) 15
Cu3 Se2 2.5837(8) 2_665
Cu3 Cu3 2.8556(15) 3_565
Cu3 Cu3 2.8556(15) 2_665
Cu3 H0 1.7581(9) .
Cu4 Cu3 2.0338(12) 2_665
Cu4 Cu3 2.0338(12) 3_565
Cu4 Cu1 2.4863(13) 2_665
Cu4 Cu1 2.4863(13) 3_565
Cu4 Se2 2.5293(8) 2_665
Cu4 Se2 2.5293(8) 3_565
Cu4 Se2 2.5293(8) .
Cu4 Cu3 2.9216(17) 13_565
Cu4 Cu3 2.9217(17) 14_455
Cu4 H0 1.8015(17) .
Se1 Cu1 2.2902(10) 14_455
Se1 Cu3 2.4703(7) 14_455
Se2 Cu1 2.3307(10) 3_565
Se2 Cu3 2.5836(8) 3_565
